data_2017012
loop_
_publ_author_name
'Acosta, Lina M.'
'Bahsas, Ali'
'Palma, Alirio'
'Cobo, Justo'
'Hursthouse, Michael B.'
'Glidewell, Christopher'

_publ_section_title
;
 4-Hydroxy-2-vinyl-2,3,4,5-tetrahydro-1-benzazepine and its 7-fluoro
 and 7-chloro analogues are isomorphous but not strictly isostructural
;
_journal_coeditor_code GG3188
_journal_issue 3
_journal_name_full 'Acta Crystallographica Section C'
_journal_page_first o92
_journal_page_last o96
_journal_paper_doi 10.1107/S0108270109003370
_journal_volume 65
_journal_year 2009
_chemical_formula_iupac 'C12 H14 Cl N O'
_chemical_formula_moiety 'C12 H14 Cl N O'
_chemical_formula_sum 'C12 H14 Cl N O'
_chemical_formula_weight 223.69
_chemical_name_systematic
;
7-chloro-4-hydroxy-2-vinyl-2,3,4,5-tetrahydro-1-benzazepine
;
_space_group_IT_number 14
_symmetry_cell_setting monoclinic
_symmetry_space_group_name_Hall '-P 2yn'
_symmetry_space_group_name_H-M 'P 1 21/n 1'
_atom_sites_solution_hydrogens geom
_atom_sites_solution_primary direct
_atom_sites_solution_secondary difmap
_cell_angle_alpha 90.00
_cell_angle_beta 94.721(8)
_cell_angle_gamma 90.00
_cell_formula_units_Z 4
_cell_length_a 11.0850(7)
_cell_length_b 7.4214(10)
_cell_length_c 13.4588(11)
_cell_measurement_reflns_used 2535
_cell_measurement_temperature 120.0(10)
_cell_measurement_theta_max 27.49
_cell_measurement_theta_min 3.04
_cell_volume 1103.45(19)
_computing_cell_refinement 'DIRAX/LSQ (Duisenberg <i>et al.</i>,  2000)'
_computing_data_collection 'COLLECT (Hooft, 1999)'
_computing_data_reduction 'EVALCCD (Duisenberg <i>et al.</i>,  2003)'
_computing_molecular_graphics 'PLATON (Spek, 2003)'
_computing_publication_material 'SHELXL97 (Sheldrick, 2008) and PRPKAPPA (Ferguson, 1999)'
_computing_structure_refinement 'OSCAIL (McArdle, 2003) and SHELXL97 (Sheldrick, 2008)'
_computing_structure_solution 'Sir2004 (Burla <i>et al.</i>,  2005)'
_diffrn_ambient_temperature 120(2)
_diffrn_detector_area_resol_mean 9.091
_diffrn_measured_fraction_theta_full 0.998
_diffrn_measured_fraction_theta_max 0.998
_diffrn_measurement_device_type 'Bruker--Nonius KappaCCD'
_diffrn_measurement_method '\f & \w scans'
_diffrn_radiation_monochromator graphite
_diffrn_radiation_source 'Bruker-Nonius FR591 rotating anode'
_diffrn_radiation_type 'Mo K\a'
_diffrn_radiation_wavelength 0.71073
_diffrn_reflns_av_R_equivalents 0.0643
_diffrn_reflns_av_sigmaI/netI 0.0384
_diffrn_reflns_limit_h_max 14
_diffrn_reflns_limit_h_min -14
_diffrn_reflns_limit_k_max 9
_diffrn_reflns_limit_k_min -9
_diffrn_reflns_limit_l_max 17
_diffrn_reflns_limit_l_min -17
_diffrn_reflns_number 25737
_diffrn_reflns_theta_full 27.49
_diffrn_reflns_theta_max 27.49
_diffrn_reflns_theta_min 3.04
_diffrn_standards_decay_% 0
_diffrn_standards_number 0
_exptl_absorpt_coefficient_mu 0.318
_exptl_absorpt_correction_T_max 0.984
_exptl_absorpt_correction_T_min 0.841
_exptl_absorpt_correction_type multi-scan
_exptl_absorpt_process_details '(SADABS; Version 2.10; Sheldrick, 2003)'
_exptl_crystal_colour colourless
_exptl_crystal_density_diffrn 1.347
_exptl_crystal_density_method 'not measured'
_exptl_crystal_description plate
_exptl_crystal_F_000 472
_exptl_crystal_size_max 0.56
_exptl_crystal_size_mid 0.41
_exptl_crystal_size_min 0.05
_refine_diff_density_max 0.395
_refine_diff_density_min -0.350
_refine_ls_extinction_method none
_refine_ls_goodness_of_fit_ref 1.124
_refine_ls_hydrogen_treatment constr
_refine_ls_matrix_type full
_refine_ls_number_parameters 136
_refine_ls_number_reflns 2535
_refine_ls_number_restraints 0
_refine_ls_restrained_S_all 1.124
_refine_ls_R_factor_all 0.0931
_refine_ls_R_factor_gt 0.0509
_refine_ls_shift/su_max 0.001
_refine_ls_shift/su_mean 0.000
_refine_ls_structure_factor_coef Fsqd
_refine_ls_weighting_details 'w=1/[\s^2^(Fo^2^)+(0.0552P)^2^+1.1726P] where P=(Fo^2^+2Fc^2^)/3'
_refine_ls_weighting_scheme calc
_refine_ls_wR_factor_gt 0.1136
_refine_ls_wR_factor_ref 0.1413
_reflns_number_gt 1691
_reflns_number_total 2535
_reflns_threshold_expression I>2\s(I)
_cod_data_source_file gg3188.cif
_cod_data_source_block III
_cod_depositor_comments
;
The following automatic conversions were performed:
'_exptl_absorpt_correction_type' value 'Multi-scan' changed to
'multi-scan' according to
'/home/saulius/struct/CIF-dictionaries/cif_core.dic' dictionary named
'cif_core.dic' version 2.4.1 from 2010-06-29.

Automatic conversion script
Id: cif_fix_enum 1527 2010-12-29 10:47:43Z saulius 

The following automatic conversions were performed:

'_exptl_absorpt_correction_type' value 'Multi-scan' changed to
'multi-scan' according to
/home/saulius/struct/CIF-dictionaries/cif_core.dic dictionary named
'cif_core.dic' version 2.4.1 from 2010-06-29.

Automatic conversion script
Id: cif_fix_values 1715 2011-07-08 13:25:40Z adriana 
;
_cod_original_sg_symbol_H-M 'P 21/n'
_cod_database_code 2017012
_cod_database_fobs_code 2017012

loop_
_symmetry_equiv_pos_as_xyz
'x, y, z'
'-x+1/2, y+1/2, -z+1/2'
'-x, -y, -z'
'x-1/2, -y-1/2, z-1/2'

loop_
_atom_site_type_symbol
_atom_site_label
_atom_site_fract_x
_atom_site_fract_y
_atom_site_fract_z
_atom_site_U_iso_or_equiv
_atom_site_adp_type
_atom_site_calc_flag
_atom_site_refinement_flags
_atom_site_occupancy
_atom_site_disorder_assembly
_atom_site_disorder_group
Cl Cl7 0.84250(5) 0.68415(10) 0.15093(5) 0.0322(2) Uani d . 1 . .
O O41 0.26775(15) 0.1987(2) 0.16186(13) 0.0239(4) Uani d . 1 . .
H H41 0.2446 0.2320 0.2299 0.036 Uiso d R 1 . .
N N1 0.31033(18) 0.7875(3) 0.13549(15) 0.0208(5) Uani d . 1 . .
H H1 0.2960 0.9122 0.1254 0.025 Uiso d R 1 . .
C C2 0.2371(2) 0.6766(3) 0.06001(17) 0.0208(5) Uani d . 1 . .
H H2 0.2852 0.6569 0.0012 0.025 Uiso calc R 1 . .
C C3 0.2049(2) 0.4943(3) 0.10253(18) 0.0227(5) Uani d . 1 . .
H H31 0.1443 0.4353 0.0550 0.027 Uiso calc R 1 . .
H H32 0.1663 0.5145 0.1654 0.027 Uiso calc R 1 . .
C C4 0.3112(2) 0.3660(3) 0.12362(18) 0.0223(5) Uani d . 1 . .
H H4 0.3465 0.3401 0.0591 0.027 Uiso calc R 1 . .
C C5 0.4123(2) 0.4377(3) 0.19703(18) 0.0217(5) Uani d . 1 . .
H H51 0.3753 0.4761 0.2581 0.026 Uiso calc R 1 . .
H H52 0.4675 0.3363 0.2159 0.026 Uiso calc R 1 . .
C C5A 0.4879(2) 0.5920(3) 0.16376(17) 0.0205(5) Uani d . 1 . .
C C6 0.6133(2) 0.5718(3) 0.16661(17) 0.0213(5) Uani d . 1 . .
H H6 0.6488 0.4575 0.1818 0.026 Uiso calc R 1 . .
C C7 0.6863(2) 0.7160(4) 0.14764(18) 0.0237(5) Uani d . 1 . .
C C8 0.6387(2) 0.8853(4) 0.12576(19) 0.0264(6) Uani d . 1 . .
H H8 0.6900 0.9843 0.1141 0.032 Uiso calc R 1 . .
C C9 0.5136(2) 0.9064(3) 0.12137(18) 0.0237(5) Uani d . 1 . .
H H9 0.4791 1.0212 0.1059 0.028 Uiso calc R 1 . .
C C9A 0.4380(2) 0.7620(3) 0.13932(17) 0.0202(5) Uani d . 1 . .
C C21 0.1237(2) 0.7777(3) 0.02658(19) 0.0248(6) Uani d . 1 . .
H H22 0.0787 0.8290 0.0766 0.030 Uiso calc R 1 . .
C C22 0.0820(2) 0.8005(4) -0.0672(2) 0.0303(6) Uani d . 1 . .
H H221 0.1245 0.7511 -0.1193 0.036 Uiso calc R 1 . .
H H222 0.0093 0.8662 -0.0827 0.036 Uiso calc R 1 . .

loop_
_atom_site_aniso_label
_atom_site_aniso_U_11
_atom_site_aniso_U_22
_atom_site_aniso_U_33
_atom_site_aniso_U_12
_atom_site_aniso_U_13
_atom_site_aniso_U_23
Cl7 0.0205(3) 0.0427(4) 0.0338(4) -0.0030(3) 0.0035(2) -0.0063(3)
O41 0.0297(9) 0.0159(9) 0.0260(9) -0.0027(7) 0.0023(7) 0.0012(7)
N1 0.0201(10) 0.0175(11) 0.0244(11) 0.0002(8) -0.0003(8) -0.0004(8)
C2 0.0216(11) 0.0207(13) 0.0198(12) 0.0008(10) -0.0004(9) -0.0007(10)
C3 0.0231(12) 0.0216(13) 0.0229(12) -0.0011(10) -0.0014(9) 0.0002(10)
C4 0.0259(12) 0.0190(12) 0.0219(12) -0.0027(10) 0.0017(10) 0.0010(10)
C5 0.0224(12) 0.0212(13) 0.0215(12) 0.0023(10) 0.0018(9) 0.0012(10)
C5A 0.0235(12) 0.0209(13) 0.0170(12) -0.0029(10) 0.0005(9) -0.0025(10)
C6 0.0231(12) 0.0225(13) 0.0181(12) 0.0011(10) -0.0001(9) -0.0020(10)
C7 0.0175(11) 0.0339(15) 0.0198(12) -0.0031(10) 0.0024(9) -0.0048(11)
C8 0.0279(13) 0.0277(14) 0.0238(13) -0.0074(11) 0.0029(10) -0.0015(11)
C9 0.0261(13) 0.0206(13) 0.0245(13) -0.0019(10) 0.0024(10) -0.0004(10)
C9A 0.0229(12) 0.0218(12) 0.0160(11) 0.0003(10) 0.0013(9) -0.0015(9)
C21 0.0211(12) 0.0243(14) 0.0293(14) 0.0023(10) 0.0030(10) 0.0007(11)
C22 0.0301(14) 0.0283(14) 0.0311(14) 0.0030(12) -0.0050(11) 0.0036(12)

loop_
_atom_type_symbol
_atom_type_description
_atom_type_scat_dispersion_real
_atom_type_scat_dispersion_imag
_atom_type_scat_source
C C 0.0033 0.0016 'International Tables Vol C Tables 4.2.6.8 and 6.1.1.4'
H H 0.0000 0.0000 'International Tables Vol C Tables 4.2.6.8 and 6.1.1.4'
Cl Cl 0.1484 0.1585 'International Tables Vol C Tables 4.2.6.8 and 6.1.1.4'
N N 0.0061 0.0033 'International Tables Vol C Tables 4.2.6.8 and 6.1.1.4'
O O 0.0106 0.0060 'International Tables Vol C Tables 4.2.6.8 and 6.1.1.4'

loop_
_geom_angle_atom_site_label_1
_geom_angle_atom_site_label_2
_geom_angle_atom_site_label_3
_geom_angle_site_symmetry_1
_geom_angle_site_symmetry_3
_geom_angle
_geom_angle_publ_flag
C4 O41 H41 . . 103.4 ?
C9A N1 C2 . . 115.71(19) ?
C9A N1 H1 . . 106.8 ?
C2 N1 H1 . . 111.4 ?
C9 C9A C5A . . 120.0(2) ?
C9 C9A N1 . . 120.1(2) ?
C5A C9A N1 . . 119.9(2) ?
C7 C6 C5A . . 120.7(2) ?
C7 C6 H6 . . 119.6 ?
C5A C6 H6 . . 119.6 ?
C6 C7 C8 . . 121.6(2) ?
C6 C7 Cl7 . . 119.1(2) ?
C8 C7 Cl7 . . 119.24(19) ?
C7 C8 C9 . . 118.1(2) ?
C7 C8 H8 . . 120.9 ?
C9 C8 H8 . . 120.9 ?
C2 C3 C4 . . 115.1(2) ?
C2 C3 H31 . . 108.5 ?
C4 C3 H31 . . 108.5 ?
C2 C3 H32 . . 108.5 ?
C4 C3 H32 . . 108.5 ?
H31 C3 H32 . . 107.5 ?
C5A C5 C4 . . 117.9(2) ?
C5A C5 H51 . . 107.8 ?
C4 C5 H51 . . 107.8 ?
C5A C5 H52 . . 107.8 ?
C4 C5 H52 . . 107.8 ?
H51 C5 H52 . . 107.2 ?
O41 C4 C3 . . 109.18(19) ?
O41 C4 C5 . . 108.54(19) ?
C3 C4 C5 . . 114.7(2) ?
O41 C4 H4 . . 108.1 ?
C3 C4 H4 . . 108.1 ?
C5 C4 H4 . . 108.1 ?
C8 C9 C9A . . 121.2(2) ?
C8 C9 H9 . . 119.4 ?
C9A C9 H9 . . 119.4 ?
C22 C21 C2 . . 124.8(2) ?
C22 C21 H22 . . 117.6 ?
C2 C21 H22 . . 117.6 ?
C21 C22 H221 . . 120.0 ?
C21 C22 H222 . . 120.0 ?
H221 C22 H222 . . 120.0 ?
N1 C2 C21 . . 108.9(2) ?
N1 C2 C3 . . 111.41(19) ?
C21 C2 C3 . . 109.9(2) ?
N1 C2 H2 . . 108.9 ?
C21 C2 H2 . . 108.9 ?
C3 C2 H2 . . 108.9 ?
C6 C5A C9A . . 118.3(2) ?
C6 C5A C5 . . 119.2(2) ?
C9A C5A C5 . . 122.2(2) ?

loop_
_geom_bond_atom_site_label_1
_geom_bond_atom_site_label_2
_geom_bond_site_symmetry_2
_geom_bond_distance
_geom_bond_publ_flag
Cl7 C7 . 1.744(2) ?
O41 C4 . 1.442(3) ?
O41 H41 . 1.00 ?
N1 C9A . 1.425(3) ?
N1 C2 . 1.494(3) ?
N1 H1 . 0.9466 ?
C9A C9 . 1.393(3) ?
C9A C5A . 1.406(3) ?
C6 C7 . 1.378(3) ?
C6 C5A . 1.396(3) ?
C6 H6 . 0.9500 ?
C7 C8 . 1.385(4) ?
C8 C9 . 1.393(3) ?
C8 H8 . 0.9500 ?
C3 C2 . 1.523(3) ?
C3 C4 . 1.523(3) ?
C3 H31 . 0.9900 ?
C3 H32 . 0.9900 ?
C5 C5A . 1.509(3) ?
C5 C4 . 1.527(3) ?
C5 H51 . 0.9900 ?
C5 H52 . 0.9900 ?
C4 H4 . 1.0000 ?
C9 H9 . 0.9500 ?
C21 C22 . 1.319(4) ?
C21 C2 . 1.501(3) ?
C21 H22 . 0.9500 ?
C22 H221 . 0.9500 ?
C22 H222 . 0.9500 ?
C2 H2 . 1.0000 ?

loop_
_geom_hbond_atom_site_label_D
_geom_hbond_atom_site_label_H
_geom_hbond_atom_site_label_A
_geom_hbond_site_symmetry_A
_geom_hbond_distance_DH
_geom_hbond_distance_HA
_geom_hbond_distance_DA
_geom_hbond_angle_DHA
_geom_hbond_publ_flag
N1 H1 O41 1_565 0.95 2.21 3.113(3) 159 no
O41 H41 N1 2_545 1.00 2.00 3.002(3) 176 no
C5 H51 O41 2_555 0.99 2.59 3.459(3) 147 no

loop_
_geom_torsion_atom_site_label_1
_geom_torsion_atom_site_label_2
_geom_torsion_atom_site_label_3
_geom_torsion_atom_site_label_4
_geom_torsion_site_symmetry_1
_geom_torsion_site_symmetry_2
_geom_torsion_site_symmetry_3
_geom_torsion_site_symmetry_4
_geom_torsion
_geom_torsion_publ_flag
C2 N1 C9A C9 . . . . 119.9(2) ?
C2 N1 C9A C5A . . . . -61.7(3) ?
C5A C6 C7 C8 . . . . 0.4(4) ?
C5A C6 C7 Cl7 . . . . -179.44(18) ?
C6 C7 C8 C9 . . . . -1.2(4) ?
Cl7 C7 C8 C9 . . . . 178.57(18) ?
C2 C3 C4 O41 . . . . -179.11(19) ?
C2 C3 C4 C5 . . . . 58.8(3) ?
C5A C5 C4 O41 . . . . 168.40(19) ?
C5A C5 C4 C3 . . . . -69.2(3) ?
C7 C8 C9 C9A . . . . 0.6(4) ?
C5A C9A C9 C8 . . . . 0.9(4) ?
N1 C9A C9 C8 . . . . 179.3(2) ?
C9A N1 C2 C21 . . . . -150.5(2) ?
C9A N1 C2 C3 . . . . 88.2(2) ?
C22 C21 C2 N1 . . . . 132.4(3) ?
C22 C21 C2 C3 . . . . -105.4(3) ?
C4 C3 C2 N1 . . . . -68.8(3) ?
C4 C3 C2 C21 . . . . 170.5(2) ?
C7 C6 C5A C9A . . . . 1.1(3) ?
C7 C6 C5A C5 . . . . -172.6(2) ?
C9 C9A C5A C6 . . . . -1.8(3) ?
N1 C9A C5A C6 . . . . 179.9(2) ?
C9 C9A C5A C5 . . . . 171.8(2) ?
N1 C9A C5A C5 . . . . -6.6(3) ?
C4 C5 C5A C6 . . . . -123.7(2) ?
C4 C5 C5A C9A . . . . 62.8(3) ?
